data_4502063
loop_
_publ_author_name
'Kaufman, Elizabeth A.'
'Zeller, Matthias'
'Norquist, Alexander J.'

_publ_section_title
;
 A Slow Leak Synthetic Route to Organically Templated Gallium Sulfates
;
_journal_issue 10
_journal_name_full 'Crystal Growth &amp; Design'
_journal_page_first 4656
_journal_paper_doi 10.1021/cg1009412
_journal_volume 10
_journal_year 2010
_chemical_formula_moiety 'C2 H13 Ga1 N2 O13 S3'
_chemical_formula_sum 'C2 H13 Ga N2 O13 S3'
_chemical_formula_weight 439.05
_space_group_IT_number 15
_symmetry_cell_setting monoclinic
_symmetry_space_group_name_Hall '-C 2yc'
_symmetry_space_group_name_H-M 'C 1 2/c 1'
_atom_sites_solution_hydrogens geom
_atom_sites_solution_primary direct
_cell_angle_alpha 90
_cell_angle_beta 108.8575(15)
_cell_angle_gamma 90
_cell_formula_units_Z 4
_cell_length_a 10.7191(12)
_cell_length_b 14.2877(16)
_cell_length_c 8.5415(10)
_cell_measurement_reflns_used 5610
_cell_measurement_temperature 100
_cell_measurement_theta_max 31.3930
_cell_measurement_theta_min 2.4624
_cell_volume 1237.9(2)
_computing_cell_refinement APEX2
_computing_data_collection APEX2
_computing_data_reduction APEX2
_computing_molecular_graphics 'CAMERON (Watkin et al., 1996)'
_computing_publication_material 'CRYSTALS (Betteridge et al., 2003)'
_computing_structure_refinement 'CRYSTALS (Betteridge et al., 2003)'
_computing_structure_solution 'SIR92 (Altomare et al., 1993)'
_diffrn_ambient_temperature 100
_diffrn_measured_fraction_theta_full 0.997
_diffrn_measured_fraction_theta_max 0.930
_diffrn_measurement_device 'Bruker AXS Smart Apex CCD'
_diffrn_measurement_device_type Area
_diffrn_measurement_method \w
_diffrn_radiation_monochromator graphite
_diffrn_radiation_type 'Mo K\a'
_diffrn_radiation_wavelength 0.71073
_diffrn_reflns_av_R_equivalents 0.000
_diffrn_reflns_limit_h_max 14
_diffrn_reflns_limit_h_min -15
_diffrn_reflns_limit_k_max 20
_diffrn_reflns_limit_k_min 0
_diffrn_reflns_limit_l_max 12
_diffrn_reflns_limit_l_min 0
_diffrn_reflns_number 2001
_diffrn_reflns_theta_full 29.683
_diffrn_reflns_theta_max 31.577
_diffrn_reflns_theta_min 2.462
_diffrn_standards_number 0
_exptl_absorpt_coefficient_mu 2.808
_exptl_absorpt_correction_T_max 0.76
_exptl_absorpt_correction_T_min 0.76
_exptl_absorpt_correction_type multi-scan
_exptl_absorpt_process_details APEX2
_exptl_crystal_colour colorless
_exptl_crystal_density_diffrn 2.356
_exptl_crystal_density_method 'not measured'
_exptl_crystal_description needle
_exptl_crystal_F_000 888
_exptl_crystal_size_max 0.330
_exptl_crystal_size_mid 0.090
_exptl_crystal_size_min 0.060
_refine_diff_density_max 0.71
_refine_diff_density_min -0.90
_refine_ls_extinction_method None
_refine_ls_goodness_of_fit_ref 0.8586
_refine_ls_hydrogen_treatment noref
_refine_ls_matrix_type full
_refine_ls_number_parameters 102
_refine_ls_number_reflns 1792
_refine_ls_number_restraints 0
_refine_ls_R_factor_all 0.0311
_refine_ls_R_factor_gt 0.0293
_refine_ls_shift/su_max 0.0002593
_refine_ls_shift/su_mean 0.1221803
_refine_ls_structure_factor_coef Fsqd
_refine_ls_weighting_details
;
 Method, part 1, Chebychev polynomial, (Watkin, 1994, Prince, 1982) 
 [weight] = 1.0/[A~0~*T~0~(x)+A~1~*T~1~(x) ... +A~n-1~]*T~n-1~(x)] 
 where A~i~ are the Chebychev coefficients listed below and x= Fcalc/Fmax 
 Method = Robust Weighting (Prince, 1982) 
 W = [weight] * [1-(deltaF/6*sigmaF)^2^]^2^ 
 A~i~ are: 
 63.7 99.1 54.0 15.3 
;
_refine_ls_weighting_scheme calc
_refine_ls_wR_factor_all 0.0972
_refine_ls_wR_factor_gt 0.0965
_refine_ls_wR_factor_ref 0.0961
_reflns_limit_h_max 14
_reflns_limit_h_min -15
_reflns_limit_k_max 20
_reflns_limit_k_min 0
_reflns_limit_l_max 12
_reflns_limit_l_min 0
_reflns_number_gt 1831
_reflns_number_total 1935
_reflns_threshold_expression I>3.0\s(I)
_oxford_diffrn_Wilson_B_factor 0.54
_oxford_diffrn_Wilson_scale 5.96
_oxford_refine_ls_r_factor_ref 0.0287
_oxford_refine_ls_scale 0.3841(7)
_oxford_reflns_number_all 1929
_oxford_reflns_threshold_expression_ref I>3.0\s(I)
_cod_data_source_file cg1009412_si_001.cif
_cod_data_source_block '[C~2~H~10~N~2~][H~3~O][Ga(SO~4~)~3~]_Cmp-1'
_cod_depositor_comments
;
The following automatic conversions were performed:

'_symmetry_cell_setting' value 'Monoclinic' changed to 'monoclinic'
according to /home/saulius/struct/CIF-dictionaries/cif_core.dic
dictionary named 'cif_core.dic' version 2.4.2 from 2011-04-26.

Automatic conversion script
Id: cif_fix_values 1715 2011-07-08 13:25:40Z adriana 
;
_cod_original_sg_symbol_H-M 'C 1 2/c 1 '
_cod_original_formula_sum 'C2 H13 Ga1 N2 O13 S3'
_cod_database_code 4502063

loop_
_symmetry_equiv_pos_as_xyz
x,y,z
-x,-y,-z
x+1/2,y+1/2,z
-x+1/2,-y+1/2,-z
-x,y,-z+1/2
x,-y,z+1/2
-x+1/2,y+1/2,-z+1/2
x+1/2,-y+1/2,z+1/2

loop_
_atom_site_label
_atom_site_type_symbol
_atom_site_fract_x
_atom_site_fract_y
_atom_site_fract_z
_atom_site_U_iso_or_equiv
_atom_site_occupancy
_atom_site_adp_type
_atom_site_refinement_flags_posn
_atom_site_refinement_flags_adp
Ga1 Ga 0.5000 0.5000 0.5000 0.0050 1.0000 Uani S .
S1 S 0.29321(4) 0.57223(3) 0.17044(5) 0.0073 1.0000 Uani . .
S2 S 0.5000 0.33277(4) 0.2500 0.0161 1.0000 Uani S T
O1 O 0.40081(13) 0.58785(9) 0.33050(15) 0.0083 1.0000 Uani . .
O2 O 0.65868(15) 0.51083(9) 0.43853(18) 0.0087 1.0000 Uani . .
O3 O 0.43884(13) 0.39243(9) 0.34919(16) 0.0085 1.0000 Uani . .
O4 O 0.25218(13) 0.66255(9) 0.09300(16) 0.0119 1.0000 Uani . .
O5 O 0.18263(13) 0.52165(11) 0.19960(17) 0.0124 1.0000 Uani . .
O6 O 0.3952(2) 0.27536(12) 0.1398(2) 0.0345 1.0000 Uani . .
O7 O 0.4579(3) 0.09724(19) 0.1537(4) 0.0125 0.5000 Uani . .
N1 N 0.16322(19) 0.32043(17) 0.2104(3) 0.0332 1.0000 Uani . .
C204 C 0.0173(2) 0.31989(15) 0.1705(3) 0.0244 1.0000 Uani . .
H1 H 0.5118 0.0662 0.1009 0.0155 0.5000 Uiso R .
H2 H 0.4072 0.0681 0.2253 0.0500 0.5000 Uiso R .
H3 H 0.4387 0.1622 0.1523 0.0154 0.5000 Uiso R .
H4 H 0.1994 0.2665 0.2739 0.0345 1.0000 Uiso R .
H5 H 0.1985 0.3751 0.2723 0.0345 1.0000 Uiso R .
H6 H 0.1849 0.3201 0.1110 0.0345 1.0000 Uiso R .
H7 H -0.0184 0.3751 0.1068 0.0252 1.0000 Uiso R .
H8 H -0.0168 0.2639 0.1076 0.0250 1.0000 Uiso R .

loop_
_atom_site_aniso_label
_atom_site_aniso_U_11
_atom_site_aniso_U_22
_atom_site_aniso_U_33
_atom_site_aniso_U_23
_atom_site_aniso_U_13
_atom_site_aniso_U_12
Ga1 0.00543(17) 0.00587(16) 0.00406(16) 0.00019(7) 0.00192(12) 0.00005(7)
S1 0.0058(2) 0.0110(2) 0.00543(19) 0.00116(12) 0.00234(15) 0.00196(12)
S2 0.0382(4) 0.0049(3) 0.0125(3) 0.0000 0.0184(3) 0.0000
O1 0.0103(6) 0.0093(5) 0.0048(5) 0.0009(4) 0.0016(4) 0.0021(4)
O2 0.0062(6) 0.0125(5) 0.0073(6) 0.0018(4) 0.0022(5) -0.0004(4)
O3 0.0116(6) 0.0077(5) 0.0074(5) -0.0021(4) 0.0047(4) -0.0016(4)
O4 0.0133(6) 0.0112(6) 0.0086(5) 0.0022(4) -0.0001(4) 0.0040(4)
O5 0.0071(6) 0.0207(6) 0.0118(6) 0.0004(5) 0.0061(5) -0.0006(5)
O6 0.0722(14) 0.0202(8) 0.0253(8) -0.0166(7) 0.0356(9) -0.0302(9)
O7 0.0118(11) 0.0101(11) 0.0172(12) 0.0005(9) 0.0068(10) -0.0003(9)
N1 0.0134(8) 0.0359(10) 0.0372(11) 0.0282(9) -0.0098(7) -0.0121(8)
C204 0.0131(9) 0.0151(8) 0.0330(11) 0.0077(8) -0.0092(8) -0.0026(7)

loop_
_atom_type_symbol
_atom_type_scat_dispersion_real
_atom_type_scat_dispersion_imag
_atom_type_scat_Cromer_Mann_a1
_atom_type_scat_Cromer_Mann_b1
_atom_type_scat_Cromer_Mann_a2
_atom_type_scat_Cromer_Mann_b2
_atom_type_scat_Cromer_Mann_a3
_atom_type_scat_Cromer_Mann_b3
_atom_type_scat_Cromer_Mann_a4
_atom_type_scat_Cromer_Mann_b4
_atom_type_scat_Cromer_Mann_c
_atom_type_scat_source
C 0.0033 0.0016 2.3100 20.8439 1.0200 10.2075 1.5886 0.5687 0.8650 51.6512 0.2156 'International Tables Vol C 4.2.6.8 and 6.1.1.4'
N 0.0061 0.0033 12.2126 0.0057 3.1322 9.8933 2.0125 28.9975 1.1663 0.5826 -11.5290 'International Tables Vol C 4.2.6.8 and 6.1.1.4'
H 0.0000 0.0000 0.4930 10.5109 0.3229 26.1257 0.1402 3.1424 0.0408 57.7998 0.0030 'International Tables Vol C 4.2.6.8 and 6.1.1.4'
Ga 0.2307 1.6083 15.2354 3.0669 6.7006 0.2412 4.3591 10.7805 2.9623 61.4135 1.7189 'International Tables Vol C 4.2.6.8 and 6.1.1.4'
F 0.0171 0.0103 3.5392 10.2825 2.6412 4.2944 1.5170 0.2615 1.0243 26.1476 0.2776 'International Tables Vol C 4.2.6.8 and 6.1.1.4'
S 0.1246 0.1234 6.9053 1.4679 5.2034 22.2151 1.4379 0.2536 1.5863 56.1720 0.8669 'International Tables Vol C 4.2.6.8 and 6.1.1.4'
O 0.0106 0.0060 3.0485 13.2771 2.2868 5.7011 1.5463 0.3239 0.8670 32.9089 0.2508 'International Tables Vol C 4.2.6.8 and 6.1.1.4'

loop_
_geom_angle_atom_site_label_1
_geom_angle_site_symmetry_1
_geom_angle_atom_site_label_2
_geom_angle_atom_site_label_3
_geom_angle_site_symmetry_3
_geom_angle
_geom_angle_publ_flag
O3 2_666 Ga1 O1 2_666 91.73(5) yes
O3 2_666 Ga1 O2 2_666 91.19(6) yes
O1 2_666 Ga1 O2 2_666 93.61(6) yes
O3 2_666 Ga1 O1 . 88.27(5) yes
O1 2_666 Ga1 O1 . 179.994 yes
O2 2_666 Ga1 O1 . 86.39(6) yes
O3 2_666 Ga1 O2 . 88.81(6) yes
O1 2_666 Ga1 O2 . 86.39(6) yes
O2 2_666 Ga1 O2 . 179.994 yes
O1 . Ga1 O2 . 93.61(6) yes
O3 2_666 Ga1 O3 . 179.994 yes
O1 2_666 Ga1 O3 . 88.27(5) yes
O2 2_666 Ga1 O3 . 88.81(6) yes
O1 . Ga1 O3 . 91.73(5) yes
O2 . Ga1 O3 . 91.19(6) yes
O2 5_655 S1 O1 . 109.85(8) yes
O2 5_655 S1 O4 . 110.75(8) yes
O1 . S1 O4 . 108.35(8) yes
O2 5_655 S1 O5 . 106.05(8) yes
O1 . S1 O5 . 110.08(8) yes
O4 . S1 O5 . 111.74(8) yes
O3 5_655 S2 O6 5_655 107.37(9) yes
O3 5_655 S2 O3 . 110.45(10) yes
O6 5_655 S2 O3 . 109.98(8) yes
O3 5_655 S2 O6 . 109.98(8) yes
O6 5_655 S2 O6 . 111.72(18) yes
O3 . S2 O6 . 107.37(9) yes
Ga1 . O1 S1 . 131.12(8) yes
Ga1 . O2 S1 5_655 136.67(9) yes
Ga1 . O3 S2 . 134.37(8) yes
O7 5_655 O7 H1 . 105.1 no
O7 5_655 O7 H2 . 67.6 no
H1 . O7 H2 . 127.8 no
O7 5_655 O7 H3 . 93.5 no
H1 . O7 H3 . 127.8 no
H2 . O7 H3 . 104.4 no
C204 . N1 H4 . 109.3 no
C204 . N1 H5 . 109.4 no
H4 . N1 H5 . 109.5 no
C204 . N1 H6 . 109.7 no
H4 . N1 H6 . 109.5 no
H5 . N1 H6 . 109.5 no
C204 5_555 C204 N1 . 109.7(2) yes
C204 5_555 C204 H7 . 109.7 no
N1 . C204 H7 . 108.7 no
C204 5_555 C204 H8 . 109.8 no
N1 . C204 H8 . 108.1 no
H7 . C204 H8 . 110.7 no

loop_
_geom_bond_atom_site_label_1
_geom_bond_atom_site_label_2
_geom_bond_site_symmetry_2
_geom_bond_distance
_geom_bond_publ_flag
Ga1 O3 2_666 1.9762(13) yes
Ga1 O1 2_666 1.9511(12) yes
Ga1 O2 2_666 1.9416(15) yes
Ga1 O1 . 1.9511(12) yes
Ga1 O2 . 1.9416(15) yes
Ga1 O3 . 1.9762(13) yes
S1 O2 5_655 1.4874(14) yes
S1 O1 . 1.4933(13) yes
S1 O4 . 1.4519(13) yes
S1 O5 . 1.4765(14) yes
S2 O3 5_655 1.4944(13) yes
S2 O6 5_655 1.4616(18) yes
S2 O3 . 1.4944(13) yes
S2 O6 . 1.4616(18) yes
O7 O7 5_655 1.600(6) yes
O7 H1 . 0.950 no
O7 H2 . 1.028 no
O7 H3 . 0.950 no
N1 C204 . 1.489(3) yes
N1 H4 . 0.950 no
N1 H5 . 0.950 no
N1 H6 . 0.950 no
C204 C204 5_555 1.519(6) yes
C204 H7 . 0.965 no
C204 H8 . 0.968 no

loop_
_geom_hbond_atom_site_label_D
_geom_hbond_atom_site_label_H
_geom_hbond_atom_site_label_A
_geom_hbond_site_symmetry_A
_geom_hbond_angle_DHA
_geom_hbond_distance_DH
_geom_hbond_distance_HA
_geom_hbond_distance_DA
_geom_hbond_publ_flag
O7 H1 O5 3_545 127 0.95 1.86 2.552(3) yes
O7 H2 O5 7_545 170 1.03 1.48 2.495(3) yes
O7 H3 O6 . 176 0.95 1.68 2.625(3) yes
N1 H4 O4 7_545 171 0.95 1.84 2.783(3) yes
N1 H5 O5 . 131 0.95 2.18 2.886(3) yes
N1 H6 O6 4_555 132 0.95 2.45 3.163(3) yes
N1 H6 O7 4_555 122 0.95 2.57 3.183(3) yes
